data_7109531
loop_
_publ_author_name
'Szymon Chorazy'
'Robert Podgajny'
'Wojciech Nitek'
'Tomasz Fic'
'Edward Gorlich'
'Michal Rams'
'Barbara Sieklucka'

_publ_section_title
;
 Natural and magnetic optical activity of 2-D chiral cyanido-bridged
 MnII-NbIV molecular ferrimagnets
;
_journal_name_full Chem.Commun.
_journal_page_first 6731
_journal_paper_doi 10.1039/c3cc43195a
_journal_volume 49
_journal_year 2013
_chemical_absolute_configuration rmad
_chemical_formula_sum 'C36 H44 Mn2 N12 Nb O8'
_chemical_formula_weight 975.62
_chemical_name_systematic
; 
 ? 
;
_space_group_IT_number 4
_symmetry_cell_setting monoclinic
_symmetry_space_group_name_Hall 'P 2yb'
_symmetry_space_group_name_H-M 'P 1 21 1'
_atom_sites_solution_hydrogens geom
_atom_sites_solution_primary direct
_atom_sites_solution_secondary difmap
_audit_creation_method SHELXL-97
_cell_angle_alpha 90.00
_cell_angle_beta 112.237(2)
_cell_angle_gamma 90.00
_cell_formula_units_Z 2
_cell_length_a 12.946(2)
_cell_length_b 13.280(2)
_cell_length_c 13.803(2)
_cell_measurement_reflns_used 9840
_cell_measurement_temperature 293(2)
_cell_measurement_theta_max 27.485
_cell_measurement_theta_min 0.998
_cell_volume 2196.6(6)
_computing_structure_refinement 'SHELXL-97 (Sheldrick, 1997)'
_computing_structure_solution 'SHELXS-97 (Sheldrick, 1990)'
_diffrn_ambient_temperature 293(2)
_diffrn_measured_fraction_theta_full 1.000
_diffrn_measured_fraction_theta_max 1.000
_diffrn_measurement_device_type KappaCCD
_diffrn_measurement_method CCD
_diffrn_radiation_monochromator graphite
_diffrn_radiation_source 'fine-focus sealed tube'
_diffrn_radiation_type MoK\a
_diffrn_radiation_wavelength 0.71073
_diffrn_reflns_av_R_equivalents 0.0189
_diffrn_reflns_av_sigmaI/netI 0.0339
_diffrn_reflns_limit_h_max 16
_diffrn_reflns_limit_h_min -16
_diffrn_reflns_limit_k_max 17
_diffrn_reflns_limit_k_min -16
_diffrn_reflns_limit_l_max 17
_diffrn_reflns_limit_l_min -17
_diffrn_reflns_number 18511
_diffrn_reflns_theta_full 27.48
_diffrn_reflns_theta_max 27.48
_diffrn_reflns_theta_min 1.59
_exptl_absorpt_coefficient_mu 0.884
_exptl_absorpt_correction_T_max 0.892
_exptl_absorpt_correction_T_min 0.838
_exptl_absorpt_correction_type multi-scan
_exptl_crystal_colour orange
_exptl_crystal_density_diffrn 1.475
_exptl_crystal_density_method 'not measured'
_exptl_crystal_description block
_exptl_crystal_F_000 998
_exptl_crystal_size_max 0.20
_exptl_crystal_size_mid 0.17
_exptl_crystal_size_min 0.13
_refine_diff_density_max 1.084
_refine_diff_density_min -0.571
_refine_diff_density_rms 0.237
_refine_ls_abs_structure_details 'Flack H D (1983), Acta Cryst. A39, 876-881'
_refine_ls_abs_structure_Flack -0.008(15)
_refine_ls_extinction_coef 0.0268(9)
_refine_ls_extinction_expression Fc^*^=kFc[1+0.001xFc^2^\l^3^/sin(2\q)]^-1/4^
_refine_ls_extinction_method SHELXL
_refine_ls_goodness_of_fit_ref 1.176
_refine_ls_hydrogen_treatment constr
_refine_ls_matrix_type full
_refine_ls_number_parameters 537
_refine_ls_number_reflns 10029
_refine_ls_number_restraints 1
_refine_ls_restrained_S_all 1.176
_refine_ls_R_factor_all 0.0430
_refine_ls_R_factor_gt 0.0350
_refine_ls_shift/su_max 0.002
_refine_ls_shift/su_mean 0.000
_refine_ls_structure_factor_coef Fsqd
_refine_ls_weighting_details 'calc w=1/[\s^2^(Fo^2^)+(0.0591P)^2^+0.0000P] where P=(Fo^2^+2Fc^2^)/3'
_refine_ls_weighting_scheme calc
_refine_ls_wR_factor_gt 0.0827
_refine_ls_wR_factor_ref 0.1012
_reflns_number_gt 9096
_reflns_number_total 10029
_reflns_threshold_expression >2sigma(I)
_cod_data_source_file c3cc43195a.txt
_cod_data_source_block 1R
_cod_original_sg_symbol_H-M 'P 21'
_cod_database_code 7109531

loop_
_symmetry_equiv_pos_as_xyz
'x, y, z'
'-x, y+1/2, -z'

loop_
_atom_site_label
_atom_site_type_symbol
_atom_site_fract_x
_atom_site_fract_y
_atom_site_fract_z
_atom_site_U_iso_or_equiv
_atom_site_adp_type
_atom_site_occupancy
_atom_site_symmetry_multiplicity
_atom_site_calc_flag
_atom_site_refinement_flags
Nb1 Nb 0.988162(17) 0.860084(19) 0.739651(17) 0.02269(8) Uani 1 1 d .
Mn2 Mn 1.18340(4) 0.67181(3) 1.11725(4) 0.02920(12) Uani 1 1 d .
Mn1 Mn 1.19438(4) 1.16624(3) 0.63272(4) 0.03071(13) Uani 1 1 d .
C16 C 1.0522(3) 0.7536(2) 0.8773(3) 0.0318(7) Uani 1 1 d .
N16 N 1.0891(2) 0.7079(2) 0.9532(2) 0.0401(7) Uani 1 1 d .
C12 C 1.1276(3) 0.7814(3) 0.7081(3) 0.0345(7) Uani 1 1 d .
N12 N 1.1950(3) 0.7387(3) 0.6893(3) 0.0526(8) Uani 1 1 d .
C13 C 0.9152(3) 0.7534(2) 0.6045(3) 0.0326(7) Uani 1 1 d .
N13 N 0.8773(3) 0.7044(2) 0.5312(2) 0.0429(7) Uani 1 1 d .
C17 C 0.8386(3) 0.7928(2) 0.7621(3) 0.0337(7) Uani 1 1 d .
N17 N 0.7618(3) 0.7558(3) 0.7710(3) 0.0525(8) Uani 1 1 d .
C18 C 0.9498(2) 0.9818(2) 0.8343(2) 0.0287(6) Uani 1 1 d .
N18 N 0.9236(2) 1.0488(2) 0.8734(2) 0.0378(6) Uani 1 1 d .
C15 C 1.1512(3) 0.9271(2) 0.8483(2) 0.0310(6) Uani 1 1 d .
N15 N 1.2318(2) 0.9675(2) 0.9001(2) 0.0435(7) Uani 1 1 d .
C11 C 1.0397(2) 0.9804(2) 0.6523(2) 0.0291(6) Uani 1 1 d .
N11 N 1.0747(2) 1.0470(2) 0.6215(2) 0.0372(6) Uani 1 1 d .
C14 C 0.8332(3) 0.9400(2) 0.6295(3) 0.0322(7) Uani 1 1 d .
N14 N 0.7570(2) 0.9869(2) 0.5774(3) 0.0460(7) Uani 1 1 d .
N4 N 1.3137(2) 0.5589(2) 1.1113(2) 0.0352(6) Uani 1 1 d .
C36 C 1.3070(3) 0.4595(3) 1.1221(3) 0.0426(8) Uani 1 1 d .
H36 H 1.2426 0.4339 1.1278 0.051 Uiso 1 1 calc R
C35 C 1.3892(4) 0.3927(3) 1.1253(4) 0.0588(11) Uani 1 1 d .
H35 H 1.3807 0.3239 1.1320 0.071 Uiso 1 1 calc R
C34 C 1.4860(4) 0.4319(4) 1.1181(5) 0.0676(13) Uani 1 1 d .
H34 H 1.5444 0.3896 1.1214 0.081 Uiso 1 1 calc R
C33 C 1.4938(4) 0.5343(4) 1.1060(4) 0.0571(11) Uani 1 1 d .
H33 H 1.5576 0.5619 1.1008 0.069 Uiso 1 1 calc R
C32 C 1.4057(3) 0.5957(3) 1.1017(3) 0.0383(7) Uani 1 1 d .
C4 C 1.4096(3) 0.7062(3) 1.0831(4) 0.0494(9) Uani 1 1 d .
H4 H 1.4856 0.7315 1.1202 0.059 Uiso 1 1 calc R
O4 O 1.3343(2) 0.7552(2) 1.1216(3) 0.0472(7) Uani 1 1 d .
C8 C 1.3735(5) 0.7248(4) 0.9635(5) 0.0835(18) Uani 1 1 d .
H8A H 1.2999 0.6983 0.9274 0.125 Uiso 1 1 calc R
H8B H 1.4249 0.6917 0.9388 0.125 Uiso 1 1 calc R
H8C H 1.3736 0.7958 0.9505 0.125 Uiso 1 1 calc R
N3 N 1.1476(3) 0.8232(2) 1.1752(2) 0.0379(6) Uani 1 1 d .
C31 C 1.1091(4) 0.9019(3) 1.1104(3) 0.0494(9) Uani 1 1 d .
H31 H 1.0803 0.8903 1.0386 0.059 Uiso 1 1 calc R
C30 C 1.1105(5) 0.9987(3) 1.1455(4) 0.0626(12) Uani 1 1 d .
H30 H 1.0815 1.0512 1.0984 0.075 Uiso 1 1 calc R
C29 C 1.1555(5) 1.0172(3) 1.2518(4) 0.0698(14) Uani 1 1 d .
H29 H 1.1586 1.0823 1.2775 0.084 Uiso 1 1 calc R
C28 C 1.1955(5) 0.9372(3) 1.3185(4) 0.0625(13) Uani 1 1 d .
H28 H 1.2266 0.9475 1.3905 0.075 Uiso 1 1 calc R
C27 C 1.1892(3) 0.8408(3) 1.2779(3) 0.0405(8) Uani 1 1 d .
C3 C 1.2247(3) 0.7519(3) 1.3517(3) 0.0394(8) Uani 1 1 d .
H3 H 1.2942 0.7690 1.4100 0.047 Uiso 1 1 calc R
O3 O 1.2447(2) 0.66757(19) 1.29619(19) 0.0403(5) Uani 1 1 d .
C7 C 1.1359(4) 0.7279(4) 1.3949(4) 0.0607(12) Uani 1 1 d .
H7A H 1.0669 0.7129 1.3382 0.091 Uiso 1 1 calc R
H7B H 1.1257 0.7848 1.4332 0.091 Uiso 1 1 calc R
H7C H 1.1588 0.6707 1.4407 0.091 Uiso 1 1 calc R
N2 N 1.3223(2) 1.0519(2) 0.6276(2) 0.0368(6) Uani 1 1 d .
C26 C 1.3080(3) 0.9516(3) 0.6242(3) 0.0472(9) Uani 1 1 d .
H26 H 1.2406 0.9267 0.6234 0.057 Uiso 1 1 calc R
C25 C 1.3867(4) 0.8836(3) 0.6218(4) 0.0617(12) Uani 1 1 d .
H25 H 1.3743 0.8146 0.6218 0.074 Uiso 1 1 calc R
C24 C 1.4863(4) 0.9222(4) 0.6192(4) 0.0674(13) Uani 1 1 d .
H24 H 1.5418 0.8789 0.6169 0.081 Uiso 1 1 calc R
C23 C 1.5010(3) 1.0235(4) 0.6200(4) 0.0584(12) Uani 1 1 d .
H23 H 1.5663 1.0498 0.6170 0.070 Uiso 1 1 calc R
C22 C 1.4191(3) 1.0875(3) 0.6254(3) 0.0416(8) Uani 1 1 d .
C2 C 1.4343(3) 1.2004(3) 0.6277(3) 0.0532(10) Uani 1 1 d .
H2 H 1.5086 1.2165 0.6794 0.064 Uiso 1 1 calc R
O2 O 1.3533(2) 1.2444(2) 0.6611(3) 0.0556(8) Uani 1 1 d .
C6 C 1.4253(6) 1.2424(6) 0.5237(5) 0.107(3) Uani 1 1 d .
H6A H 1.3514 1.2312 0.4730 0.160 Uiso 1 1 calc R
H6B H 1.4785 1.2095 0.5013 0.160 Uiso 1 1 calc R
H6C H 1.4404 1.3134 0.5304 0.160 Uiso 1 1 calc R
N1 N 1.1469(3) 1.3147(2) 0.6862(2) 0.0385(6) Uani 1 1 d .
C21 C 1.1037(4) 1.3926(3) 0.6198(3) 0.0488(9) Uani 1 1 d .
H21 H 1.0824 1.3811 0.5485 0.059 Uiso 1 1 calc R
C20 C 1.0895(4) 1.4871(3) 0.6517(4) 0.0604(11) Uani 1 1 d .
H20 H 1.0598 1.5385 0.6034 0.072 Uiso 1 1 calc R
C19 C 1.1203(5) 1.5042(3) 0.7578(4) 0.0691(14) Uani 1 1 d .
H19 H 1.1114 1.5674 0.7827 0.083 Uiso 1 1 calc R
C10 C 1.1645(5) 1.4252(3) 0.8257(4) 0.0637(13) Uani 1 1 d .
H10 H 1.1862 1.4351 0.8974 0.076 Uiso 1 1 calc R
C9 C 1.1768(3) 1.3319(3) 0.7882(3) 0.0424(8) Uani 1 1 d .
C1 C 1.2264(3) 1.2459(3) 0.8637(3) 0.0430(8) Uani 1 1 d .
H1 H 1.3002 1.2667 0.9129 0.052 Uiso 1 1 calc R
O1 O 1.2403(2) 1.1605(2) 0.8068(2) 0.0470(6) Uani 1 1 d .
C5 C 1.1553(5) 1.2196(4) 0.9265(4) 0.0651(13) Uani 1 1 d .
H5A H 1.0849 1.1929 0.8805 0.098 Uiso 1 1 calc R
H5B H 1.1428 1.2792 0.9601 0.098 Uiso 1 1 calc R
H5C H 1.1933 1.1703 0.9786 0.098 Uiso 1 1 calc R
O5 O 1.3757(2) 0.9529(2) 1.1129(2) 0.0616(8) Uani 1 1 d .
O7 O 1.3461(3) 0.6033(3) 0.6344(3) 0.0807(11) Uani 1 1 d .
O6 O 1.4143(3) 1.1227(3) 1.2297(4) 0.1191(19) Uani 1 1 d .
O8 O 1.3999(3) 0.4210(3) 0.7515(4) 0.1116(16) Uani 1 1 d .

loop_
_atom_site_aniso_label
_atom_site_aniso_U_11
_atom_site_aniso_U_22
_atom_site_aniso_U_33
_atom_site_aniso_U_23
_atom_site_aniso_U_13
_atom_site_aniso_U_12
Nb1 0.02771(12) 0.01782(12) 0.02367(13) -0.00016(18) 0.01100(9) -0.00024(19)
Mn2 0.0316(2) 0.0242(2) 0.0330(3) 0.0058(2) 0.0137(2) 0.00106(19)
Mn1 0.0328(2) 0.0267(3) 0.0320(3) 0.0056(2) 0.0115(2) -0.0021(2)
C16 0.0350(15) 0.0290(16) 0.0342(17) 0.0040(13) 0.0161(14) -0.0009(12)
N16 0.0457(16) 0.0359(15) 0.0354(15) 0.0106(12) 0.0118(13) -0.0020(13)
C12 0.0381(16) 0.0286(16) 0.0396(18) -0.0001(14) 0.0179(15) 0.0031(13)
N12 0.0508(19) 0.051(2) 0.066(2) 0.0010(16) 0.0337(18) 0.0108(15)
C13 0.0378(16) 0.0311(16) 0.0308(16) -0.0037(13) 0.0151(13) 0.0022(13)
N13 0.0461(16) 0.0405(16) 0.0391(16) -0.0111(13) 0.0128(14) 0.0026(13)
C17 0.0401(17) 0.0264(15) 0.0395(18) -0.0020(13) 0.0206(15) -0.0027(13)
N17 0.0520(19) 0.0409(18) 0.076(2) -0.0049(16) 0.0376(19) -0.0108(14)
C18 0.0293(14) 0.0272(15) 0.0296(15) -0.0066(12) 0.0113(12) -0.0020(12)
N18 0.0368(14) 0.0352(15) 0.0416(16) -0.0111(13) 0.0153(13) -0.0002(12)
C15 0.0337(15) 0.0256(14) 0.0312(15) 0.0027(12) 0.0094(13) 0.0004(12)
N15 0.0374(15) 0.0410(16) 0.0431(17) 0.0045(14) 0.0052(13) -0.0040(13)
C11 0.0266(13) 0.0299(15) 0.0285(14) 0.0051(12) 0.0079(12) 0.0005(11)
N11 0.0371(14) 0.0352(15) 0.0389(15) 0.0089(12) 0.0140(12) -0.0025(12)
C14 0.0337(15) 0.0277(16) 0.0356(16) -0.0019(13) 0.0135(14) -0.0016(12)
N14 0.0367(15) 0.0435(18) 0.0493(18) 0.0002(14) 0.0067(14) 0.0053(13)
N4 0.0352(13) 0.0333(14) 0.0380(15) 0.0022(12) 0.0148(12) 0.0021(11)
C36 0.051(2) 0.0317(18) 0.051(2) 0.0034(15) 0.0259(18) 0.0043(15)
C35 0.072(3) 0.037(2) 0.076(3) 0.0019(19) 0.038(3) 0.0149(18)
C34 0.067(3) 0.057(3) 0.093(4) 0.000(3) 0.046(3) 0.024(2)
C33 0.046(2) 0.062(3) 0.074(3) 0.001(2) 0.034(2) 0.0110(19)
C32 0.0331(16) 0.0429(19) 0.0391(18) 0.0003(15) 0.0139(15) 0.0031(14)
C4 0.0398(19) 0.042(2) 0.074(3) 0.0025(19) 0.030(2) -0.0051(15)
O4 0.0417(14) 0.0359(14) 0.073(2) -0.0048(13) 0.0314(14) -0.0065(11)
C8 0.110(4) 0.074(3) 0.100(4) 0.038(3) 0.077(4) 0.023(3)
N3 0.0472(16) 0.0278(13) 0.0427(16) 0.0034(12) 0.0218(14) 0.0042(12)
C31 0.068(3) 0.0346(18) 0.051(2) 0.0121(17) 0.028(2) 0.0139(17)
C30 0.095(3) 0.031(2) 0.075(3) 0.0155(19) 0.048(3) 0.017(2)
C29 0.112(4) 0.030(2) 0.076(3) -0.003(2) 0.046(3) 0.003(2)
C28 0.098(4) 0.034(2) 0.052(3) -0.0066(19) 0.026(3) -0.005(2)
C27 0.0481(18) 0.032(2) 0.0418(18) -0.0007(14) 0.0174(15) -0.0048(14)
C3 0.0452(19) 0.0334(18) 0.0371(19) 0.0009(14) 0.0129(15) 0.0030(14)
O3 0.0542(14) 0.0317(12) 0.0359(13) 0.0056(10) 0.0180(11) 0.0062(11)
C7 0.080(3) 0.052(3) 0.065(3) 0.015(2) 0.044(3) 0.014(2)
N2 0.0328(13) 0.0404(16) 0.0368(14) 0.0010(13) 0.0127(12) -0.0020(12)
C26 0.0463(19) 0.041(2) 0.055(2) -0.0078(17) 0.0193(18) 0.0003(16)
C25 0.062(2) 0.051(3) 0.071(3) -0.018(2) 0.024(2) 0.0061(19)
C24 0.050(2) 0.083(4) 0.071(3) -0.025(3) 0.024(2) 0.014(2)
C23 0.0386(19) 0.086(4) 0.057(3) -0.014(2) 0.0258(19) 0.000(2)
C22 0.0328(16) 0.060(2) 0.0319(17) 0.0003(16) 0.0123(14) -0.0043(15)
C2 0.0344(18) 0.065(3) 0.059(2) 0.008(2) 0.0161(17) -0.0124(17)
O2 0.0414(14) 0.0426(15) 0.082(2) -0.0042(14) 0.0220(15) -0.0128(12)
C6 0.092(4) 0.137(6) 0.110(5) 0.064(5) 0.060(4) 0.004(4)
N1 0.0476(17) 0.0286(14) 0.0396(16) -0.0001(12) 0.0170(14) -0.0022(12)
C21 0.066(2) 0.0364(19) 0.045(2) 0.0074(15) 0.0223(19) 0.0052(17)
C20 0.088(3) 0.036(2) 0.059(3) 0.0071(18) 0.030(2) 0.010(2)
C19 0.105(4) 0.036(2) 0.070(3) -0.006(2) 0.037(3) 0.010(2)
C10 0.099(4) 0.040(2) 0.051(3) -0.0056(19) 0.027(3) -0.005(2)
C9 0.053(2) 0.0334(19) 0.0398(19) -0.0002(13) 0.0166(16) -0.0075(14)
C1 0.052(2) 0.0377(19) 0.0373(19) -0.0038(15) 0.0151(16) -0.0051(16)
O1 0.0701(17) 0.0341(13) 0.0353(13) 0.0050(11) 0.0182(12) 0.0032(12)
C5 0.100(4) 0.052(3) 0.061(3) 0.006(2) 0.050(3) -0.002(2)
O5 0.0560(17) 0.0474(17) 0.0620(19) 0.0003(14) 0.0005(15) 0.0009(14)
O7 0.0565(19) 0.085(3) 0.091(3) -0.011(2) 0.0166(19) 0.0138(17)
O6 0.066(2) 0.106(3) 0.160(5) -0.065(3) 0.014(3) 0.021(2)
O8 0.071(2) 0.065(2) 0.163(4) -0.017(3) 0.004(3) -0.0154(19)

loop_
_atom_type_symbol
_atom_type_description
_atom_type_scat_dispersion_real
_atom_type_scat_dispersion_imag
_atom_type_scat_source
C C 0.0033 0.0016 'International Tables Vol C Tables 4.2.6.8 and 6.1.1.4'
H H 0.0000 0.0000 'International Tables Vol C Tables 4.2.6.8 and 6.1.1.4'
N N 0.0061 0.0033 'International Tables Vol C Tables 4.2.6.8 and 6.1.1.4'
O O 0.0106 0.0060 'International Tables Vol C Tables 4.2.6.8 and 6.1.1.4'
Mn Mn 0.3368 0.7283 'International Tables Vol C Tables 4.2.6.8 and 6.1.1.4'
Nb Nb -2.0727 0.6215 'International Tables Vol C Tables 4.2.6.8 and 6.1.1.4'

loop_
_geom_angle_atom_site_label_1
_geom_angle_atom_site_label_2
_geom_angle_atom_site_label_3
_geom_angle
_geom_angle_site_symmetry_1
_geom_angle_site_symmetry_3
C13 Nb1 C18 145.10(11) . .
C13 Nb1 C11 96.89(12) . .
C18 Nb1 C11 88.62(13) . .
C13 Nb1 C17 75.63(12) . .
C18 Nb1 C17 79.36(11) . .
C11 Nb1 C17 142.97(11) . .
C13 Nb1 C15 142.53(12) . .
C18 Nb1 C15 71.76(11) . .
C11 Nb1 C15 71.57(11) . .
C17 Nb1 C15 134.34(12) . .
C13 Nb1 C16 102.04(13) . .
C18 Nb1 C16 93.03(12) . .
C11 Nb1 C16 143.76(11) . .
C17 Nb1 C16 72.38(12) . .
C15 Nb1 C16 74.63(11) . .
C13 Nb1 C12 70.42(12) . .
C18 Nb1 C12 144.09(12) . .
C11 Nb1 C12 78.77(12) . .
C17 Nb1 C12 129.13(13) . .
C15 Nb1 C12 72.36(12) . .
C16 Nb1 C12 78.91(12) . .
C13 Nb1 C14 75.63(12) . .
C18 Nb1 C14 73.71(11) . .
C11 Nb1 C14 71.05(11) . .
C17 Nb1 C14 71.97(12) . .
C15 Nb1 C14 128.87(13) . .
C16 Nb1 C14 143.67(11) . .
C12 Nb1 C14 130.80(12) . .
N18 Mn2 N16 96.21(11) 2_747 .
N18 Mn2 O4 160.55(11) 2_747 .
N16 Mn2 O4 93.42(12) . .
N18 Mn2 N3 115.05(11) 2_747 .
N16 Mn2 N3 93.57(12) . .
O4 Mn2 N3 81.05(11) . .
N18 Mn2 N4 90.26(11) 2_747 .
N16 Mn2 N4 103.80(11) . .
O4 Mn2 N4 71.00(10) . .
N3 Mn2 N4 147.67(11) . .
N18 Mn2 O3 83.46(10) 2_747 .
N16 Mn2 O3 162.58(11) . .
O4 Mn2 O3 92.32(11) . .
N3 Mn2 O3 71.11(10) . .
N4 Mn2 O3 93.62(10) . .
N13 Mn1 N11 94.85(11) 2_756 .
N13 Mn1 O2 94.45(12) 2_756 .
N11 Mn1 O2 161.07(11) . .
N13 Mn1 O1 164.71(12) 2_756 .
N11 Mn1 O1 86.79(11) . .
O2 Mn1 O1 88.56(12) . .
N13 Mn1 N2 98.84(12) 2_756 .
N11 Mn1 N2 91.14(11) . .
O2 Mn1 N2 71.15(11) . .
O1 Mn1 N2 96.32(10) . .
N13 Mn1 N1 94.30(12) 2_756 .
N11 Mn1 N1 112.40(11) . .
O2 Mn1 N1 83.25(11) . .
O1 Mn1 N1 71.14(10) . .
N2 Mn1 N1 151.95(11) . .
N16 C16 Nb1 173.1(3) . .
C16 N16 Mn2 160.2(3) . .
N12 C12 Nb1 177.1(3) . .
N13 C13 Nb1 175.4(3) . .
C13 N13 Mn1 158.6(3) . 2_746
N17 C17 Nb1 177.6(3) . .
N18 C18 Nb1 173.1(3) . .
C18 N18 Mn2 155.7(3) . 2_757
N15 C15 Nb1 175.2(3) . .
N11 C11 Nb1 170.3(3) . .
C11 N11 Mn1 154.7(3) . .
N14 C14 Nb1 175.1(3) . .
C36 N4 C32 118.0(3) . .
C36 N4 Mn2 124.4(2) . .
C32 N4 Mn2 117.5(2) . .
N4 C36 C35 124.0(4) . .
N4 C36 H36 118.0 . .
C35 C36 H36 118.0 . .
C36 C35 C34 117.6(4) . .
C36 C35 H35 121.2 . .
C34 C35 H35 121.2 . .
C33 C34 C35 119.1(4) . .
C33 C34 H34 120.4 . .
C35 C34 H34 120.4 . .
C34 C33 C32 119.2(4) . .
C34 C33 H33 120.4 . .
C32 C33 H33 120.4 . .
N4 C32 C33 122.0(4) . .
N4 C32 C4 117.7(3) . .
C33 C32 C4 120.3(4) . .
O4 C4 C32 108.0(3) . .
O4 C4 C8 110.4(4) . .
C32 C4 C8 108.8(4) . .
O4 C4 H4 109.9 . .
C32 C4 H4 109.9 . .
C8 C4 H4 109.9 . .
C4 O4 Mn2 118.6(2) . .
C4 C8 H8A 109.5 . .
C4 C8 H8B 109.5 . .
H8A C8 H8B 109.5 . .
C4 C8 H8C 109.5 . .
H8A C8 H8C 109.5 . .
H8B C8 H8C 109.5 . .
C27 N3 C31 118.1(3) . .
C27 N3 Mn2 118.3(2) . .
C31 N3 Mn2 121.8(3) . .
N3 C31 C30 122.8(4) . .
N3 C31 H31 118.6 . .
C30 C31 H31 118.6 . .
C31 C30 C29 119.1(4) . .
C31 C30 H30 120.4 . .
C29 C30 H30 120.4 . .
C28 C29 C30 118.4(4) . .
C28 C29 H29 120.8 . .
C30 C29 H29 120.8 . .
C29 C28 C27 119.6(4) . .
C29 C28 H28 120.2 . .
C27 C28 H28 120.2 . .
N3 C27 C28 122.0(4) . .
N3 C27 C3 118.5(3) . .
C28 C27 C3 119.4(3) . .
O3 C3 C27 108.6(3) . .
O3 C3 C7 111.3(3) . .
C27 C3 C7 110.3(3) . .
O3 C3 H3 108.9 . .
C27 C3 H3 108.9 . .
C7 C3 H3 108.9 . .
C3 O3 Mn2 119.8(2) . .
C3 C7 H7A 109.5 . .
C3 C7 H7B 109.5 . .
H7A C7 H7B 109.5 . .
C3 C7 H7C 109.5 . .
H7A C7 H7C 109.5 . .
H7B C7 H7C 109.5 . .
C26 N2 C22 117.6(3) . .
C26 N2 Mn1 124.9(2) . .
C22 N2 Mn1 117.5(3) . .
N2 C26 C25 124.1(4) . .
N2 C26 H26 118.0 . .
C25 C26 H26 118.0 . .
C26 C25 C24 117.3(4) . .
C26 C25 H25 121.3 . .
C24 C25 H25 121.3 . .
C23 C24 C25 119.3(4) . .
C23 C24 H24 120.3 . .
C25 C24 H24 120.3 . .
C24 C23 C22 120.1(4) . .
C24 C23 H23 119.9 . .
C22 C23 H23 119.9 . .
N2 C22 C23 121.5(4) . .
N2 C22 C2 117.5(3) . .
C23 C22 C2 121.0(4) . .
O2 C2 C6 110.9(4) . .
O2 C2 C22 108.0(3) . .
C6 C2 C22 112.7(5) . .
O2 C2 H2 108.4 . .
C6 C2 H2 108.4 . .
C22 C2 H2 108.4 . .
C2 O2 Mn1 120.2(2) . .
C2 C6 H6A 109.5 . .
C2 C6 H6B 109.5 . .
H6A C6 H6B 109.5 . .
C2 C6 H6C 109.5 . .
H6A C6 H6C 109.5 . .
H6B C6 H6C 109.5 . .
C9 N1 C21 117.7(3) . .
C9 N1 Mn1 119.1(2) . .
C21 N1 Mn1 122.5(2) . .
N1 C21 C20 123.8(4) . .
N1 C21 H21 118.1 . .
C20 C21 H21 118.1 . .
C21 C20 C19 118.2(4) . .
C21 C20 H20 120.9 . .
C19 C20 H20 120.9 . .
C10 C19 C20 118.3(4) . .
C10 C19 H19 120.9 . .
C20 C19 H19 120.9 . .
C9 C10 C19 120.5(4) . .
C9 C10 H10 119.8 . .
C19 C10 H10 119.8 . .
N1 C9 C10 121.6(4) . .
N1 C9 C1 118.5(3) . .
C10 C9 C1 120.0(4) . .
O1 C1 C9 109.2(3) . .
O1 C1 C5 111.1(3) . .
C9 C1 C5 111.9(4) . .
O1 C1 H1 108.2 . .
C9 C1 H1 108.2 . .
C5 C1 H1 108.2 . .
C1 O1 Mn1 121.6(2) . .
C1 C5 H5A 109.5 . .
C1 C5 H5B 109.5 . .
H5A C5 H5B 109.5 . .
C1 C5 H5C 109.5 . .
H5A C5 H5C 109.5 . .
H5B C5 H5C 109.5 . .

loop_
_geom_bond_atom_site_label_1
_geom_bond_atom_site_label_2
_geom_bond_distance
_geom_bond_site_symmetry_2
Nb1 C13 2.246(3) .
Nb1 C18 2.249(3) .
Nb1 C11 2.250(3) .
Nb1 C17 2.257(3) .
Nb1 C15 2.259(3) .
Nb1 C16 2.260(3) .
Nb1 C12 2.266(3) .
Nb1 C14 2.270(3) .
Mn2 N18 2.177(3) 2_747
Mn2 N16 2.180(3) .
Mn2 O4 2.226(3) .
Mn2 N3 2.276(3) .
Mn2 N4 2.282(3) .
Mn2 O3 2.291(3) .
Mn1 N13 2.156(3) 2_756
Mn1 N11 2.179(3) .
Mn1 O2 2.204(3) .
Mn1 O1 2.247(3) .
Mn1 N2 2.268(3) .
Mn1 N1 2.270(3) .
C16 N16 1.146(4) .
C12 N12 1.150(5) .
C13 N13 1.145(4) .
N13 Mn1 2.156(3) 2_746
C17 N17 1.157(5) .
C18 N18 1.156(4) .
N18 Mn2 2.177(3) 2_757
C15 N15 1.151(4) .
C11 N11 1.146(4) .
C14 N14 1.158(4) .
N4 C36 1.335(5) .
N4 C32 1.339(4) .
C36 C35 1.374(6) .
C36 H36 0.9300 .
C35 C34 1.394(7) .
C35 H35 0.9300 .
C34 C33 1.379(7) .
C34 H34 0.9300 .
C33 C32 1.385(5) .
C33 H33 0.9300 .
C32 C4 1.495(5) .
C4 O4 1.432(5) .
C4 C8 1.556(7) .
C4 H4 0.9800 .
C8 H8A 0.9600 .
C8 H8B 0.9600 .
C8 H8C 0.9600 .
N3 C27 1.333(5) .
N3 C31 1.343(5) .
C31 C30 1.371(6) .
C31 H31 0.9300 .
C30 C29 1.379(7) .
C30 H30 0.9300 .
C29 C28 1.373(7) .
C29 H29 0.9300 .
C28 C27 1.387(6) .
C28 H28 0.9300 .
C27 C3 1.513(5) .
C3 O3 1.435(4) .
C3 C7 1.516(6) .
C3 H3 0.9800 .
C7 H7A 0.9600 .
C7 H7B 0.9600 .
C7 H7C 0.9600 .
N2 C26 1.344(5) .
N2 C22 1.350(4) .
C26 C25 1.370(6) .
C26 H26 0.9300 .
C25 C24 1.401(7) .
C25 H25 0.9300 .
C24 C23 1.358(7) .
C24 H24 0.9300 .
C23 C22 1.383(6) .
C23 H23 0.9300 .
C22 C2 1.511(6) .
C2 O2 1.421(5) .
C2 C6 1.503(7) .
C2 H2 0.9800 .
C6 H6A 0.9600 .
C6 H6B 0.9600 .
C6 H6C 0.9600 .
N1 C9 1.332(5) .
N1 C21 1.354(5) .
C21 C20 1.365(6) .
C21 H21 0.9300 .
C20 C19 1.383(7) .
C20 H20 0.9300 .
C19 C10 1.379(7) .
C19 H19 0.9300 .
C10 C9 1.375(6) .
C10 H10 0.9300 .
C9 C1 1.515(5) .
C1 O1 1.430(5) .
C1 C5 1.525(6) .
C1 H1 0.9800 .
C5 H5A 0.9600 .
C5 H5B 0.9600 .
C5 H5C 0.9600 .
